data_1521521
loop_
_publ_author_name
'Ling, C.D.'
'Argyriou, D.N.'
'Wu, G.-Q.'
'Neumeier, J.J.'

_publ_section_title
;
 Neutron diffraction study of La3 Ni2 O7 : structural relationships among
 n = 1, 2, and 3 phases Lan+1 Nin O3n+1
;
_journal_name_full 'Journal of Solid State Chemistry'
_journal_page_first 517
_journal_page_last 525
_journal_volume 152
_journal_year 2000
_chemical_formula_sum 'La3 Ni2 O7'
_space_group_IT_number 63
_symmetry_space_group_name_Hall '-A 2 2a'
_symmetry_space_group_name_H-M 'A m a m'
_cell_angle_alpha 90
_cell_angle_beta 90
_cell_angle_gamma 90
_cell_formula_units_Z 4
_cell_length_a 5.39283
_cell_length_b 5.44856
_cell_length_c 20.51849
_cell_volume 602.898
_citation_journal_id_ASTM JSSCBI
_cod_data_source_file Ling_JSSCBI_2000_1921.cif
_cod_data_source_block La3Ni2O7
_cod_original_sg_symbol_Hall '-C 2c 2 (z,y,-x)'
_cod_database_code 1521521

loop_
_symmetry_equiv_pos_as_xyz
x,y,z
x+1/2,-y,-z
-x,-y,z
-x+1/2,y,-z
-x,-y,-z
-x-1/2,y,z
x,y,-z
x-1/2,-y,z
x,y+1/2,z+1/2
x+1/2,-y+1/2,-z+1/2
-x,-y+1/2,z+1/2
-x+1/2,y+1/2,-z+1/2
-x,-y+1/2,-z+1/2
-x-1/2,y+1/2,z+1/2
x,y+1/2,-z+1/2
x-1/2,-y+1/2,z+1/2

loop_
_atom_site_label
_atom_site_type_symbol
_atom_site_fract_x
_atom_site_fract_y
_atom_site_fract_z
_atom_site_occupancy
_atom_site_U_iso_or_equiv
O2 O-2 0.25 0.2189 0.2038 1 0.0
La1 La+3 0.25 0.2534 0.5 1 0.0
La2 La+3 0.25 0.2599 0.31886 1 0.0
O4 O-2 0.5 0 0.08837 1 0.0
Ni1 Ni+2 0.25 0.2548 0.09568 1 0.0
O3 O-2 0 0.5 0.10442 1 0.0
O1 O-2 0.25 0.2938 0 1 0.0
